data_7012483
loop_
_publ_author_name
'McConnell, Ann E. C.'
'Foster, Douglas F.'
'Pogorzelec, Peter'
'Slawin, Alexandra M. Z.'
'Law, David J.'
'Cole-Hamilton, David J.'

_publ_section_title
;
 Stabilising Rh--P coordination by phosphanylalkylcyclopentadienyl
 ligands
;
_journal_issue 4
_journal_name_full 'Dalton Transactions'
_journal_page_first 510
_journal_paper_doi 10.1039/b211287f
_journal_year 2003
_chemical_formula_moiety 'C16 H26 O P Rh'
_chemical_formula_sum 'C16 H26 O P Rh'
_chemical_formula_weight 368.25
_chemical_name_systematic
;
?
;
_space_group_IT_number 14
_symmetry_cell_setting monoclinic
_symmetry_space_group_name_Hall '-P 2ybc'
_symmetry_space_group_name_H-M 'P 1 21/c 1'
_atom_sites_solution_hydrogens geom
_atom_sites_solution_primary direct
_atom_sites_solution_secondary difmap
_audit_creation_method SHELXL-97
_cell_angle_alpha 90.00
_cell_angle_beta 102.160(2)
_cell_angle_gamma 90.00
_cell_formula_units_Z 4
_cell_length_a 7.2206(6)
_cell_length_b 16.6210(13)
_cell_length_c 14.3525(12)
_cell_measurement_reflns_used 64
_cell_measurement_temperature 293(2)
_cell_measurement_theta_max 168
_cell_measurement_theta_min 12
_cell_volume 1683.8(2)
_computing_cell_refinement 'Bruker SMART'
_computing_data_collection 'Bruker SMART'
_computing_data_reduction 'Bruker SHELXTL'
_computing_molecular_graphics 'Bruker SHELXTL'
_computing_publication_material 'Bruker SHELXTL'
_computing_structure_refinement 'SHELXL-97 (Sheldrick, 1997)'
_computing_structure_solution 'SHELXS-97 (Sheldrick, 1990)'
_diffrn_ambient_temperature 293(2)
_diffrn_detector_area_resol_mean 0.9
_diffrn_measured_fraction_theta_full 0.972
_diffrn_measured_fraction_theta_max 0.972
_diffrn_measurement_device_type 'CCD area detector'
_diffrn_measurement_method 'phi and omega scans'
_diffrn_radiation_monochromator graphite
_diffrn_radiation_source 'fine-focus sealed tube'
_diffrn_radiation_type MoK\a
_diffrn_radiation_wavelength 0.71073
_diffrn_reflns_av_R_equivalents 0.1767
_diffrn_reflns_av_sigmaI/netI 0.1439
_diffrn_reflns_limit_h_max 8
_diffrn_reflns_limit_h_min -5
_diffrn_reflns_limit_k_max 18
_diffrn_reflns_limit_k_min -17
_diffrn_reflns_limit_l_max 15
_diffrn_reflns_limit_l_min -15
_diffrn_reflns_number 7070
_diffrn_reflns_theta_full 23.39
_diffrn_reflns_theta_max 23.39
_diffrn_reflns_theta_min 1.90
_exptl_absorpt_coefficient_mu 1.101
_exptl_absorpt_correction_T_max 1.00000
_exptl_absorpt_correction_T_min 0.575936
_exptl_absorpt_correction_type sadabs
_exptl_crystal_colour yellow
_exptl_crystal_density_diffrn 1.453
_exptl_crystal_density_method 'not measured'
_exptl_crystal_description prism
_exptl_crystal_F_000 760
_exptl_crystal_size_max .1
_exptl_crystal_size_mid .03
_exptl_crystal_size_min .03
_refine_diff_density_max 0.567
_refine_diff_density_min -1.883
_refine_diff_density_rms 0.166
_refine_ls_extinction_method none
_refine_ls_goodness_of_fit_ref 0.865
_refine_ls_hydrogen_treatment mixed
_refine_ls_matrix_type full
_refine_ls_number_parameters 172
_refine_ls_number_reflns 2382
_refine_ls_number_restraints 0
_refine_ls_restrained_S_all 0.865
_refine_ls_R_factor_all 0.0908
_refine_ls_R_factor_gt 0.0440
_refine_ls_shift/su_max 0.001
_refine_ls_shift/su_mean 0.000
_refine_ls_structure_factor_coef Fsqd
_refine_ls_weighting_details 'calc w=1/[\s^2^(Fo^2^)+(0.0499P)^2^+0.0000P] where P=(Fo^2^+2Fc^2^)/3'
_refine_ls_weighting_scheme calc
_refine_ls_wR_factor_gt 0.0838
_refine_ls_wR_factor_ref 0.1041
_reflns_number_gt 1456
_reflns_number_total 2382
_reflns_threshold_expression >2sigma(I)
_cod_data_source_file b211287f.txt
_cod_data_source_block 1
_cod_depositor_comments
;
The following automatic conversions were performed:
'_symmetry_cell_setting' value 'Monoclinic' changed to 'monoclinic'
according to '/home/saulius/struct/CIF-dictionaries/cif_core.dic'
dictionary named 'cif_core.dic' version 2.4.1 from 2010-06-29.

Automatic conversion script
Id: cif_fix_enum 1527 2010-12-29 10:47:43Z saulius 
;
_cod_original_sg_symbol_H-M P2(1)/c
_cod_database_code 7012483

loop_
_symmetry_equiv_pos_as_xyz
'x, y, z'
'-x, y+1/2, -z+1/2'
'-x, -y, -z'
'x, -y-1/2, z-1/2'

loop_
_atom_site_label
_atom_site_type_symbol
_atom_site_fract_x
_atom_site_fract_y
_atom_site_fract_z
_atom_site_U_iso_or_equiv
_atom_site_adp_type
_atom_site_occupancy
_atom_site_symmetry_multiplicity
_atom_site_calc_flag
_atom_site_refinement_flags
_atom_site_disorder_assembly
_atom_site_disorder_group
Rh1 Rh 0.21159(8) 0.05195(3) 0.21301(3) 0.0379(2) Uani 1 1 d . . .
P1 P 0.0872(3) 0.16156(11) 0.26290(11) 0.0455(5) Uani 1 1 d . . .
C1 C -0.0723(12) 0.1210(4) 0.3361(5) 0.062(2) Uani 1 1 d . . .
H1A H -0.0043 0.1178 0.4019 0.075 Uiso 1 1 calc R . .
H1B H -0.1778 0.1577 0.3333 0.075 Uiso 1 1 calc R . .
C2 C -0.1481(11) 0.0386(4) 0.3036(4) 0.0518(19) Uani 1 1 d . . .
H2A H -0.1877 0.0116 0.3561 0.062 Uiso 1 1 calc R . .
H2B H -0.2587 0.0446 0.2524 0.062 Uiso 1 1 calc R . .
C3 C -0.0047(11) -0.0128(4) 0.2695(4) 0.0437(17) Uani 1 1 d . . .
C4 C -0.0209(11) -0.0440(4) 0.1738(4) 0.0483(19) Uani 1 1 d . . .
C5 C 0.1537(12) -0.0812(4) 0.1721(5) 0.0478(19) Uani 1 1 d . . .
C6 C 0.2730(11) -0.0789(4) 0.2668(4) 0.050(2) Uani 1 1 d . . .
C7 C 0.1735(11) -0.0406(4) 0.3265(4) 0.0439(17) Uani 1 1 d . . .
C8 C -0.1912(12) -0.0397(4) 0.0955(4) 0.062(2) Uani 1 1 d . . .
H8A H -0.2895 -0.0107 0.1167 0.093 Uiso 1 1 calc R . .
H8B H -0.2343 -0.0932 0.0771 0.093 Uiso 1 1 calc R . .
H8C H -0.1599 -0.0125 0.0418 0.093 Uiso 1 1 calc R . .
C9 C 0.2021(13) -0.1241(4) 0.0872(5) 0.070(2) Uani 1 1 d . . .
H9A H 0.3289 -0.1448 0.1042 0.105 Uiso 1 1 calc R . .
H9B H 0.1930 -0.0869 0.0352 0.105 Uiso 1 1 calc R . .
H9C H 0.1152 -0.1677 0.0683 0.105 Uiso 1 1 calc R . .
C10 C 0.4630(12) -0.1197(5) 0.2953(5) 0.070(2) Uani 1 1 d . . .
H10A H 0.5001 -0.1405 0.2396 0.106 Uiso 1 1 calc R . .
H10B H 0.4543 -0.1630 0.3384 0.106 Uiso 1 1 calc R . .
H10C H 0.5555 -0.0814 0.3262 0.106 Uiso 1 1 calc R . .
C11 C 0.2353(12) -0.0336(5) 0.4343(4) 0.068(2) Uani 1 1 d . . .
H11A H 0.1402 -0.0053 0.4590 0.102 Uiso 1 1 calc R . .
H11B H 0.3529 -0.0048 0.4501 0.102 Uiso 1 1 calc R . .
H11C H 0.2517 -0.0865 0.4618 0.102 Uiso 1 1 calc R . .
C12 C 0.2349(13) 0.2351(5) 0.3395(5) 0.070(2) Uani 1 1 d . . .
H12A H 0.2983 0.2682 0.3001 0.084 Uiso 1 1 calc R . .
H12B H 0.1530 0.2700 0.3670 0.084 Uiso 1 1 calc R . .
C13 C 0.3800(14) 0.2006(5) 0.4178(5) 0.091(3) Uani 1 1 d . . .
H13A H 0.4509 0.2434 0.4537 0.137 Uiso 1 1 calc R . .
H13B H 0.4641 0.1669 0.3916 0.137 Uiso 1 1 calc R . .
H13C H 0.3190 0.1693 0.4589 0.137 Uiso 1 1 calc R . .
C14 C -0.0634(13) 0.2252(5) 0.1752(5) 0.071(2) Uani 1 1 d . . .
H14A H -0.1663 0.1926 0.1402 0.085 Uiso 1 1 calc R . .
H14B H -0.1187 0.2663 0.2088 0.085 Uiso 1 1 calc R . .
C15 C 0.0330(13) 0.2655(5) 0.1052(5) 0.079(3) Uani 1 1 d . . .
H15A H -0.0574 0.2973 0.0619 0.118 Uiso 1 1 calc R . .
H15B H 0.0858 0.2254 0.0702 0.118 Uiso 1 1 calc R . .
H15C H 0.1324 0.2996 0.1387 0.118 Uiso 1 1 calc R . .
C20 C 0.3742(11) 0.1061(4) 0.1550(5) 0.0521(19) Uani 1 1 d . . .
O20 O 0.4724(9) 0.1461(3) 0.1198(4) 0.0859(18) Uani 1 1 d . . .

loop_
_atom_site_aniso_label
_atom_site_aniso_U_11
_atom_site_aniso_U_22
_atom_site_aniso_U_33
_atom_site_aniso_U_23
_atom_site_aniso_U_13
_atom_site_aniso_U_12
Rh1 0.0419(4) 0.0309(3) 0.0426(3) 0.0003(3) 0.0129(2) -0.0018(3)
P1 0.0514(14) 0.0336(10) 0.0548(10) -0.0035(8) 0.0189(9) -0.0035(9)
C1 0.054(6) 0.055(5) 0.085(5) -0.012(4) 0.032(4) -0.006(4)
C2 0.048(5) 0.055(5) 0.058(4) -0.003(3) 0.023(3) -0.005(4)
C3 0.045(5) 0.047(4) 0.042(4) 0.000(3) 0.016(3) -0.009(4)
C4 0.065(6) 0.035(4) 0.041(3) 0.001(3) 0.003(3) -0.012(4)
C5 0.063(6) 0.020(3) 0.064(4) 0.000(3) 0.022(4) -0.002(3)
C6 0.058(6) 0.028(4) 0.064(5) 0.012(3) 0.016(4) 0.004(3)
C7 0.054(5) 0.034(4) 0.042(3) 0.007(3) 0.008(3) -0.001(4)
C8 0.080(7) 0.050(5) 0.052(4) 0.000(3) 0.004(4) -0.016(4)
C9 0.087(7) 0.052(5) 0.080(5) -0.019(4) 0.037(5) -0.005(5)
C10 0.063(6) 0.043(5) 0.109(6) 0.011(4) 0.027(5) 0.001(4)
C11 0.074(7) 0.072(6) 0.051(4) 0.015(4) -0.004(4) -0.008(5)
C12 0.085(7) 0.054(5) 0.073(5) -0.020(4) 0.025(5) -0.016(5)
C13 0.116(9) 0.084(7) 0.068(5) -0.015(5) 0.005(5) -0.024(6)
C14 0.063(6) 0.057(5) 0.092(5) -0.003(4) 0.013(4) 0.009(5)
C15 0.085(8) 0.063(6) 0.081(5) 0.023(4) 0.001(5) 0.003(5)
C20 0.047(5) 0.046(5) 0.065(4) 0.003(4) 0.017(4) 0.003(4)
O20 0.074(5) 0.081(4) 0.112(4) 0.034(4) 0.042(3) -0.008(4)

loop_
_atom_type_symbol
_atom_type_description
_atom_type_scat_dispersion_real
_atom_type_scat_dispersion_imag
_atom_type_scat_source
C C 0.0033 0.0016 'International Tables Vol C Tables 4.2.6.8 and 6.1.1.4'
H H 0.0000 0.0000 'International Tables Vol C Tables 4.2.6.8 and 6.1.1.4'
O O 0.0106 0.0060 'International Tables Vol C Tables 4.2.6.8 and 6.1.1.4'
P P 0.1023 0.0942 'International Tables Vol C Tables 4.2.6.8 and 6.1.1.4'
Rh Rh -1.1178 0.9187 'International Tables Vol C Tables 4.2.6.8 and 6.1.1.4'

loop_
_geom_angle_atom_site_label_1
_geom_angle_atom_site_label_2
_geom_angle_atom_site_label_3
_geom_angle
_geom_angle_site_symmetry_1
_geom_angle_site_symmetry_3
_geom_angle_publ_flag
C20 Rh1 C3 174.3(3) . . ?
C20 Rh1 P1 94.9(2) . . ?
C3 Rh1 P1 85.11(19) . . ?
C20 Rh1 C4 137.9(3) . . ?
C3 Rh1 C4 37.6(2) . . ?
P1 Rh1 C4 108.9(2) . . ?
C20 Rh1 C7 147.4(3) . . ?
C3 Rh1 C7 37.5(2) . . ?
P1 Rh1 C7 101.77(17) . . ?
C4 Rh1 C7 61.2(2) . . ?
C20 Rh1 C5 117.4(3) . . ?
C3 Rh1 C5 61.1(2) . . ?
P1 Rh1 C5 143.9(2) . . ?
C4 Rh1 C5 35.7(2) . . ?
C7 Rh1 C5 59.7(2) . . ?
C20 Rh1 C6 121.4(3) . . ?
C3 Rh1 C6 61.1(3) . . ?
P1 Rh1 C6 136.52(17) . . ?
C4 Rh1 C6 60.6(3) . . ?
C7 Rh1 C6 34.9(2) . . ?
C5 Rh1 C6 36.5(2) . . ?
C14 P1 C12 102.4(4) . . ?
C14 P1 C1 104.6(4) . . ?
C12 P1 C1 104.9(3) . . ?
C14 P1 Rh1 118.6(3) . . ?
C12 P1 Rh1 121.2(3) . . ?
C1 P1 Rh1 103.2(2) . . ?
C2 C1 P1 112.6(5) . . ?
C3 C2 C1 112.7(6) . . ?
C4 C3 C7 107.8(6) . . ?
C4 C3 C2 126.1(6) . . ?
C7 C3 C2 126.1(5) . . ?
C4 C3 Rh1 75.3(4) . . ?
C7 C3 Rh1 75.4(4) . . ?
C2 C3 Rh1 115.9(5) . . ?
C5 C4 C3 106.2(6) . . ?
C5 C4 C8 127.5(6) . . ?
C3 C4 C8 126.2(7) . . ?
C5 C4 Rh1 72.5(4) . . ?
C3 C4 Rh1 67.1(3) . . ?
C8 C4 Rh1 126.8(5) . . ?
C4 C5 C6 109.2(6) . . ?
C4 C5 C9 125.4(7) . . ?
C6 C5 C9 125.1(7) . . ?
C4 C5 Rh1 71.9(4) . . ?
C6 C5 Rh1 72.3(4) . . ?
C9 C5 Rh1 126.6(5) . . ?
C7 C6 C5 108.0(7) . . ?
C7 C6 C10 126.9(6) . . ?
C5 C6 C10 124.8(6) . . ?
C7 C6 Rh1 71.7(4) . . ?
C5 C6 Rh1 71.2(3) . . ?
C10 C6 Rh1 127.7(5) . . ?
C6 C7 C3 108.3(5) . . ?
C6 C7 C11 125.8(7) . . ?
C3 C7 C11 125.8(6) . . ?
C6 C7 Rh1 73.4(4) . . ?
C3 C7 Rh1 67.1(3) . . ?
C11 C7 Rh1 128.1(5) . . ?
C13 C12 P1 115.3(6) . . ?
C15 C14 P1 115.5(6) . . ?
O20 C20 Rh1 174.8(6) . . ?

loop_
_geom_bond_atom_site_label_1
_geom_bond_atom_site_label_2
_geom_bond_distance
_geom_bond_site_symmetry_2
_geom_bond_publ_flag
Rh1 C20 1.814(8) . ?
Rh1 C3 2.188(7) . ?
Rh1 P1 2.2157(19) . ?
Rh1 C4 2.298(7) . ?
Rh1 C7 2.298(6) . ?
Rh1 C5 2.306(6) . ?
Rh1 C6 2.320(7) . ?
P1 C14 1.818(8) . ?
P1 C12 1.829(7) . ?
P1 C1 1.842(7) . ?
C1 C2 1.513(9) . ?
C2 C3 1.501(9) . ?
C3 C4 1.449(8) . ?
C3 C7 1.447(9) . ?
C4 C5 1.410(10) . ?
C4 C8 1.483(10) . ?
C5 C6 1.449(10) . ?
C5 C9 1.515(8) . ?
C6 C7 1.384(9) . ?
C6 C10 1.507(10) . ?
C7 C11 1.522(8) . ?
C12 C13 1.481(11) . ?
C14 C15 1.496(10) . ?
C20 O20 1.163(8) . ?

loop_
_geom_torsion_atom_site_label_1
_geom_torsion_atom_site_label_2
_geom_torsion_atom_site_label_3
_geom_torsion_atom_site_label_4
_geom_torsion
_geom_torsion_site_symmetry_1
_geom_torsion_site_symmetry_2
_geom_torsion_site_symmetry_3
_geom_torsion_site_symmetry_4
_geom_torsion_publ_flag
C20 Rh1 P1 C14 70.2(4) . . . . ?
C3 Rh1 P1 C14 -104.1(4) . . . . ?
C4 Rh1 P1 C14 -74.6(4) . . . . ?
C7 Rh1 P1 C14 -138.0(4) . . . . ?
C5 Rh1 P1 C14 -84.0(4) . . . . ?
C6 Rh1 P1 C14 -141.5(4) . . . . ?
C20 Rh1 P1 C12 -57.9(4) . . . . ?
C3 Rh1 P1 C12 127.7(3) . . . . ?
C4 Rh1 P1 C12 157.3(3) . . . . ?
C7 Rh1 P1 C12 93.9(3) . . . . ?
C5 Rh1 P1 C12 147.9(4) . . . . ?
C6 Rh1 P1 C12 90.3(4) . . . . ?
C20 Rh1 P1 C1 -174.8(4) . . . . ?
C3 Rh1 P1 C1 10.9(3) . . . . ?
C4 Rh1 P1 C1 40.5(3) . . . . ?
C7 Rh1 P1 C1 -22.9(3) . . . . ?
C5 Rh1 P1 C1 31.1(4) . . . . ?
C6 Rh1 P1 C1 -26.5(4) . . . . ?
C14 P1 C1 C2 95.9(6) . . . . ?
C12 P1 C1 C2 -156.7(6) . . . . ?
Rh1 P1 C1 C2 -28.8(6) . . . . ?
P1 C1 C2 C3 36.6(8) . . . . ?
C1 C2 C3 C4 -117.2(7) . . . . ?
C1 C2 C3 C7 63.4(8) . . . . ?
C1 C2 C3 Rh1 -26.9(7) . . . . ?
C20 Rh1 C3 C4 39(3) . . . . ?
P1 Rh1 C3 C4 130.2(4) . . . . ?
C7 Rh1 C3 C4 -113.3(6) . . . . ?
C5 Rh1 C3 C4 -36.4(4) . . . . ?
C6 Rh1 C3 C4 -78.3(4) . . . . ?
C20 Rh1 C3 C7 153(3) . . . . ?
P1 Rh1 C3 C7 -116.6(3) . . . . ?
C4 Rh1 C3 C7 113.3(6) . . . . ?
C5 Rh1 C3 C7 76.8(4) . . . . ?
C6 Rh1 C3 C7 34.9(3) . . . . ?
C20 Rh1 C3 C2 -84(3) . . . . ?
P1 Rh1 C3 C2 6.8(4) . . . . ?
C4 Rh1 C3 C2 -123.3(7) . . . . ?
C7 Rh1 C3 C2 123.4(6) . . . . ?
C5 Rh1 C3 C2 -159.8(6) . . . . ?
C6 Rh1 C3 C2 158.3(6) . . . . ?
C7 C3 C4 C5 -6.6(7) . . . . ?
C2 C3 C4 C5 173.9(6) . . . . ?
Rh1 C3 C4 C5 62.4(5) . . . . ?
C7 C3 C4 C8 171.3(6) . . . . ?
C2 C3 C4 C8 -8.2(11) . . . . ?
Rh1 C3 C4 C8 -119.8(6) . . . . ?
C7 C3 C4 Rh1 -69.0(5) . . . . ?
C2 C3 C4 Rh1 111.6(7) . . . . ?
C20 Rh1 C4 C5 68.5(5) . . . . ?
C3 Rh1 C4 C5 -116.9(5) . . . . ?
P1 Rh1 C4 C5 -170.5(3) . . . . ?
C7 Rh1 C4 C5 -77.2(4) . . . . ?
C6 Rh1 C4 C5 -37.1(4) . . . . ?
C20 Rh1 C4 C3 -174.6(5) . . . . ?
P1 Rh1 C4 C3 -53.6(4) . . . . ?
C7 Rh1 C4 C3 39.7(4) . . . . ?
C5 Rh1 C4 C3 116.9(5) . . . . ?
C6 Rh1 C4 C3 79.8(4) . . . . ?
C20 Rh1 C4 C8 -55.7(8) . . . . ?
C3 Rh1 C4 C8 119.0(8) . . . . ?
P1 Rh1 C4 C8 65.3(6) . . . . ?
C7 Rh1 C4 C8 158.6(7) . . . . ?
C5 Rh1 C4 C8 -124.2(8) . . . . ?
C6 Rh1 C4 C8 -161.3(7) . . . . ?
C3 C4 C5 C6 4.2(7) . . . . ?
C8 C4 C5 C6 -173.7(6) . . . . ?
Rh1 C4 C5 C6 63.0(5) . . . . ?
C3 C4 C5 C9 178.7(6) . . . . ?
C8 C4 C5 C9 0.9(11) . . . . ?
Rh1 C4 C5 C9 -122.4(7) . . . . ?
C3 C4 C5 Rh1 -58.9(4) . . . . ?
C8 C4 C5 Rh1 123.3(7) . . . . ?
C20 Rh1 C5 C4 -135.4(4) . . . . ?
C3 Rh1 C5 C4 38.4(4) . . . . ?
P1 Rh1 C5 C4 15.4(5) . . . . ?
C7 Rh1 C5 C4 81.8(4) . . . . ?
C6 Rh1 C5 C4 118.0(6) . . . . ?
C20 Rh1 C5 C6 106.7(4) . . . . ?
C3 Rh1 C5 C6 -79.5(4) . . . . ?
P1 Rh1 C5 C6 -102.6(5) . . . . ?
C4 Rh1 C5 C6 -118.0(6) . . . . ?
C7 Rh1 C5 C6 -36.1(4) . . . . ?
C20 Rh1 C5 C9 -14.3(8) . . . . ?
C3 Rh1 C5 C9 159.5(8) . . . . ?
P1 Rh1 C5 C9 136.5(6) . . . . ?
C4 Rh1 C5 C9 121.1(8) . . . . ?
C7 Rh1 C5 C9 -157.1(8) . . . . ?
C6 Rh1 C5 C9 -120.9(9) . . . . ?
C4 C5 C6 C7 -0.1(8) . . . . ?
C9 C5 C6 C7 -174.7(6) . . . . ?
Rh1 C5 C6 C7 62.7(5) . . . . ?
C4 C5 C6 C10 173.9(7) . . . . ?
C9 C5 C6 C10 -0.7(11) . . . . ?
Rh1 C5 C6 C10 -123.3(7) . . . . ?
C4 C5 C6 Rh1 -62.8(5) . . . . ?
C9 C5 C6 Rh1 122.7(7) . . . . ?
C20 Rh1 C6 C7 148.3(4) . . . . ?
C3 Rh1 C6 C7 -37.6(4) . . . . ?
P1 Rh1 C6 C7 6.1(6) . . . . ?
C4 Rh1 C6 C7 -80.9(5) . . . . ?
C5 Rh1 C6 C7 -117.1(7) . . . . ?
C20 Rh1 C6 C5 -94.6(5) . . . . ?
C3 Rh1 C6 C5 79.5(5) . . . . ?
P1 Rh1 C6 C5 123.2(4) . . . . ?
C4 Rh1 C6 C5 36.2(4) . . . . ?
C7 Rh1 C6 C5 117.1(7) . . . . ?
C20 Rh1 C6 C10 25.3(7) . . . . ?
C3 Rh1 C6 C10 -160.5(7) . . . . ?
P1 Rh1 C6 C10 -116.8(6) . . . . ?
C4 Rh1 C6 C10 156.2(7) . . . . ?
C7 Rh1 C6 C10 -122.9(8) . . . . ?
C5 Rh1 C6 C10 119.9(8) . . . . ?
C5 C6 C7 C3 -4.1(8) . . . . ?
C10 C6 C7 C3 -177.9(7) . . . . ?
Rh1 C6 C7 C3 58.3(5) . . . . ?
C5 C6 C7 C11 172.3(6) . . . . ?
C10 C6 C7 C11 -1.5(12) . . . . ?
Rh1 C6 C7 C11 -125.4(7) . . . . ?
C5 C6 C7 Rh1 -62.4(5) . . . . ?
C10 C6 C7 Rh1 123.8(8) . . . . ?
C4 C3 C7 C6 6.7(7) . . . . ?
C2 C3 C7 C6 -173.8(7) . . . . ?
Rh1 C3 C7 C6 -62.3(5) . . . . ?
C4 C3 C7 C11 -169.7(6) . . . . ?
C2 C3 C7 C11 9.8(11) . . . . ?
Rh1 C3 C7 C11 121.4(6) . . . . ?
C4 C3 C7 Rh1 69.0(4) . . . . ?
C2 C3 C7 Rh1 -111.6(7) . . . . ?
C20 Rh1 C7 C6 -56.4(7) . . . . ?
C3 Rh1 C7 C6 118.7(6) . . . . ?
P1 Rh1 C7 C6 -175.7(4) . . . . ?
C4 Rh1 C7 C6 79.0(5) . . . . ?
C5 Rh1 C7 C6 37.8(5) . . . . ?
C20 Rh1 C7 C3 -175.2(5) . . . . ?
P1 Rh1 C7 C3 65.5(3) . . . . ?
C4 Rh1 C7 C3 -39.7(4) . . . . ?
C5 Rh1 C7 C3 -80.9(4) . . . . ?
C6 Rh1 C7 C3 -118.7(6) . . . . ?
C20 Rh1 C7 C11 66.4(8) . . . . ?
C3 Rh1 C7 C11 -118.5(8) . . . . ?
P1 Rh1 C7 C11 -52.9(7) . . . . ?
C4 Rh1 C7 C11 -158.2(7) . . . . ?
C5 Rh1 C7 C11 160.6(8) . . . . ?
C6 Rh1 C7 C11 122.8(9) . . . . ?
C14 P1 C12 C13 -178.1(7) . . . . ?
C1 P1 C12 C13 72.9(7) . . . . ?
Rh1 P1 C12 C13 -43.1(7) . . . . ?
C12 P1 C14 C15 71.3(6) . . . . ?
C1 P1 C14 C15 -179.5(6) . . . . ?
Rh1 P1 C14 C15 -65.2(7) . . . . ?
C3 Rh1 C20 O20 88(8) . . . . ?
P1 Rh1 C20 O20 -2(7) . . . . ?
C4 Rh1 C20 O20 123(7) . . . . ?
C7 Rh1 C20 O20 -123(7) . . . . ?
C5 Rh1 C20 O20 161(7) . . . . ?
C6 Rh1 C20 O20 -157(7) . . . . ?
